data_7105044
loop_
_publ_author_name
'Spielmann, Jan'
'Bolte, Michael'
'Harder, Sjoerd'

_publ_section_title
;
 Synthesis and structure of a magnesium-amidoborane complex and its
 role in catalytic formation of a new bis-aminoborane ligand.
;
_journal_issue 45
_journal_name_full 'Chemical communications (Cambridge, England)'
_journal_page_first 6934
_journal_page_last 6936
_journal_paper_doi 10.1039/b914979a
_journal_year 2009
_chemical_formula_sum 'C41 H62 B Mg N3'
_chemical_formula_weight 632.06
_chemical_name_common (DIPP-nacnac)MgNH(DIPP)BH3
_chemical_name_systematic
;
?
;
_space_group_IT_number 14
_symmetry_cell_setting monoclinic
_symmetry_space_group_name_Hall '-P 2ybc'
_symmetry_space_group_name_H-M 'P 1 21/c 1'
_atom_sites_solution_hydrogens geom
_atom_sites_solution_primary direct
_atom_sites_solution_secondary difmap
_audit_creation_method SHELXL-97
_cell_angle_alpha 90.00
_cell_angle_beta 103.004(15)
_cell_angle_gamma 90.00
_cell_formula_units_Z 4
_cell_length_a 18.295(4)
_cell_length_b 11.8119(14)
_cell_length_c 18.846(3)
_cell_measurement_reflns_used 5027
_cell_measurement_temperature 173(2)
_cell_measurement_theta_max 23.1
_cell_measurement_theta_min 3.6
_cell_volume 3968.2(12)
_computing_cell_refinement 'X-Area (Stoe & Cie, 2001)'
_computing_data_collection 'X-Area (Stoe & Cie, 2001)'
_computing_data_reduction 'X-Area (Stoe & Cie, 2001)'
_computing_molecular_graphics 'XP in SHELXTL-Plus (Sheldrick, 1991)'
_computing_structure_refinement 'SHELXL-97 (Sheldrick, 1997)'
_computing_structure_solution 'SHELXS-97 (Sheldrick, 1990)'
_diffrn_ambient_temperature 173(2)
_diffrn_measured_fraction_theta_full 0.985
_diffrn_measured_fraction_theta_max 0.985
_diffrn_measurement_device_type 'STOE IPDS II two-circle-diffractometer'
_diffrn_measurement_method \w
_diffrn_radiation_monochromator graphite
_diffrn_radiation_source 'fine-focus sealed tube'
_diffrn_radiation_type MoK\a
_diffrn_radiation_wavelength 0.71073
_diffrn_reflns_av_R_equivalents 0.1089
_diffrn_reflns_av_sigmaI/netI 0.2507
_diffrn_reflns_limit_h_max 17
_diffrn_reflns_limit_h_min -21
_diffrn_reflns_limit_k_max 14
_diffrn_reflns_limit_k_min -12
_diffrn_reflns_limit_l_max 22
_diffrn_reflns_limit_l_min -22
_diffrn_reflns_number 17455
_diffrn_reflns_theta_full 25.00
_diffrn_reflns_theta_max 25.03
_diffrn_reflns_theta_min 3.53
_diffrn_standards_number 0
_exptl_absorpt_coefficient_mu 0.075
_exptl_absorpt_correction_T_max 0.9882
_exptl_absorpt_correction_T_min 0.9860
_exptl_absorpt_correction_type multi-scan
_exptl_absorpt_process_details 'MULABS (Spek, 2003; Blessing, 1995)'
_exptl_crystal_colour colourless
_exptl_crystal_density_diffrn 1.058
_exptl_crystal_density_method 'not measured'
_exptl_crystal_description block
_exptl_crystal_F_000 1384
_exptl_crystal_size_max 0.19
_exptl_crystal_size_mid 0.17
_exptl_crystal_size_min 0.16
_refine_diff_density_max 0.342
_refine_diff_density_min -0.296
_refine_diff_density_rms 0.053
_refine_ls_extinction_method none
_refine_ls_goodness_of_fit_ref 0.874
_refine_ls_hydrogen_treatment mixed
_refine_ls_matrix_type full
_refine_ls_number_parameters 421
_refine_ls_number_reflns 6903
_refine_ls_number_restraints 8
_refine_ls_restrained_S_all 0.880
_refine_ls_R_factor_all 0.2345
_refine_ls_R_factor_gt 0.0924
_refine_ls_shift/su_max 0.000
_refine_ls_shift/su_mean 0.000
_refine_ls_structure_factor_coef Fsqd
_refine_ls_weighting_details 'calc w=1/[\s^2^(Fo^2^)+(0.0769P)^2^] where P=(Fo^2^+2Fc^2^)/3'
_refine_ls_weighting_scheme calc
_refine_ls_wR_factor_gt 0.1824
_refine_ls_wR_factor_ref 0.2375
_reflns_number_gt 2340
_reflns_number_total 6903
_reflns_threshold_expression >2sigma(I)
_cod_data_source_file b914979a.txt
_cod_data_source_block harder4
_cod_depositor_comments
;
The following automatic conversions were performed:
'_symmetry_cell_setting' value 'Monoclinic' changed to 'monoclinic'
according to '/home/saulius/struct/CIF-dictionaries/cif_core.dic'
dictionary named 'cif_core.dic' version 2.4.1 from 2010-06-29.

Automatic conversion script
Id: cif_fix_enum 1527 2010-12-29 10:47:43Z saulius 
;
_cod_original_sg_symbol_H-M 'P 21/c'
_cod_database_code 7105044

loop_
_symmetry_equiv_pos_as_xyz
'x, y, z'
'-x, y+1/2, -z+1/2'
'-x, -y, -z'
'x, -y-1/2, z-1/2'

loop_
_atom_site_label
_atom_site_type_symbol
_atom_site_fract_x
_atom_site_fract_y
_atom_site_fract_z
_atom_site_U_iso_or_equiv
_atom_site_adp_type
_atom_site_occupancy
_atom_site_symmetry_multiplicity
_atom_site_calc_flag
_atom_site_refinement_flags
_atom_site_disorder_assembly
_atom_site_disorder_group
Mg1 Mg 0.75501(11) 0.65029(16) 0.64638(8) 0.0389(5) Uani 1 1 d . . .
B1 B 0.8680(4) 0.7319(6) 0.6982(3) 0.0497(19) Uani 1 1 d . . .
H1A H 0.8310 0.8032 0.6765 0.060 Uiso 1 1 calc R . .
H1B H 0.8790 0.6812 0.6528 0.060 Uiso 1 1 calc R . .
H1C H 0.9213 0.7645 0.7310 0.060 Uiso 1 1 calc R . .
N1 N 0.6580(3) 0.7002(4) 0.5815(2) 0.0461(13) Uani 1 1 d . . .
N2 N 0.7496(3) 0.4901(4) 0.60745(19) 0.0413(12) Uani 1 1 d . . .
N3 N 0.8275(3) 0.6532(4) 0.7489(2) 0.0424(12) Uani 1 1 d D . .
H3 H 0.841(3) 0.5850(16) 0.743(2) 0.032(16) Uiso 1 1 d D . .
C1 C 0.6218(4) 0.6380(6) 0.5237(3) 0.0569(18) Uani 1 1 d . . .
C2 C 0.6454(4) 0.5320(6) 0.5066(3) 0.073(2) Uani 1 1 d . . .
H2 H 0.6204 0.5045 0.4601 0.087 Uiso 1 1 calc R . .
C3 C 0.6997(4) 0.4581(5) 0.5460(3) 0.0557(18) Uani 1 1 d . . .
C4 C 0.5497(4) 0.6822(7) 0.4739(3) 0.090(3) Uani 1 1 d . . .
H4A H 0.5084 0.6765 0.4991 0.108 Uiso 1 1 calc R . .
H4B H 0.5378 0.6369 0.4293 0.108 Uiso 1 1 calc R . .
H4C H 0.5565 0.7615 0.4616 0.108 Uiso 1 1 calc R . .
C5 C 0.7018(4) 0.3395(6) 0.5155(3) 0.075(2) Uani 1 1 d . . .
H5A H 0.7221 0.3424 0.4716 0.091 Uiso 1 1 calc R . .
H5B H 0.6508 0.3084 0.5031 0.091 Uiso 1 1 calc R . .
H5C H 0.7337 0.2912 0.5520 0.091 Uiso 1 1 calc R . .
C11 C 0.6199(3) 0.8029(5) 0.5979(3) 0.0463(16) Uani 1 1 d . . .
C12 C 0.5637(4) 0.7925(6) 0.6380(3) 0.0590(18) Uani 1 1 d . . .
C13 C 0.5287(4) 0.8928(7) 0.6517(4) 0.073(2) Uani 1 1 d . . .
H13 H 0.4899 0.8891 0.6777 0.087 Uiso 1 1 calc R . .
C14 C 0.5487(5) 0.9965(7) 0.6289(4) 0.077(2) Uani 1 1 d . . .
H14 H 0.5225 1.0625 0.6378 0.092 Uiso 1 1 calc R . .
C15 C 0.6061(4) 1.0054(6) 0.5932(3) 0.070(2) Uani 1 1 d . . .
H15 H 0.6204 1.0781 0.5796 0.084 Uiso 1 1 calc R . .
C16 C 0.6442(4) 0.9088(6) 0.5764(3) 0.0548(17) Uani 1 1 d . A .
C17 C 0.5430(4) 0.6769(6) 0.6655(4) 0.073(2) Uani 1 1 d . . .
H17 H 0.5588 0.6164 0.6350 0.088 Uiso 1 1 calc R . .
C18 C 0.7058(4) 0.9187(6) 0.5359(3) 0.0638(19) Uani 1 1 d D . .
H18 H 0.7285 0.8430 0.5306 0.077 Uiso 0.49(2) 1 calc PR A 1
H18' H 0.7407 0.8539 0.5524 0.077 Uiso 0.51(2) 1 calc PR A 2
C21 C 0.7956(3) 0.4039(5) 0.6500(3) 0.0386(14) Uani 1 1 d . . .
C22 C 0.7691(3) 0.3482(5) 0.7056(3) 0.0462(15) Uani 1 1 d . . .
C23 C 0.8149(4) 0.2668(5) 0.7466(3) 0.0537(17) Uani 1 1 d . . .
H23 H 0.7977 0.2274 0.7837 0.064 Uiso 1 1 calc R . .
C24 C 0.8844(4) 0.2424(6) 0.7346(3) 0.066(2) Uani 1 1 d . . .
H24 H 0.9146 0.1865 0.7635 0.079 Uiso 1 1 calc R . .
C25 C 0.9108(4) 0.2974(6) 0.6817(3) 0.0611(18) Uani 1 1 d . . .
H25 H 0.9594 0.2803 0.6747 0.073 Uiso 1 1 calc R . .
C26 C 0.8665(3) 0.3791(5) 0.6376(3) 0.0453(15) Uani 1 1 d . . .
C27 C 0.6936(4) 0.3782(6) 0.7211(3) 0.0601(18) Uani 1 1 d . . .
H27 H 0.6794 0.4541 0.6987 0.072 Uiso 1 1 calc R . .
C28 C 0.8975(5) 0.4374(6) 0.5786(3) 0.068(2) Uani 1 1 d . . .
H28 H 0.8620 0.4990 0.5570 0.082 Uiso 1 1 calc R . .
C31 C 0.8358(3) 0.6848(5) 0.8253(2) 0.0408(14) Uani 1 1 d . . .
C32 C 0.8052(4) 0.7846(5) 0.8454(3) 0.0497(16) Uani 1 1 d . . .
C33 C 0.8198(4) 0.8141(6) 0.9191(3) 0.066(2) Uani 1 1 d . . .
H33 H 0.8018 0.8842 0.9332 0.079 Uiso 1 1 calc R . .
C34 C 0.8606(4) 0.7421(7) 0.9724(3) 0.070(2) Uani 1 1 d . . .
H34 H 0.8699 0.7625 1.0224 0.084 Uiso 1 1 calc R . .
C35 C 0.8871(4) 0.6417(6) 0.9518(3) 0.0584(18) Uani 1 1 d . . .
H35 H 0.9136 0.5922 0.9884 0.070 Uiso 1 1 calc R . .
C36 C 0.8763(3) 0.6094(5) 0.8783(2) 0.0437(15) Uani 1 1 d . . .
C37 C 0.7588(4) 0.8666(6) 0.7923(3) 0.066(2) Uani 1 1 d . . .
H37 H 0.7421 0.8272 0.7444 0.079 Uiso 1 1 calc R . .
C38 C 0.9104(3) 0.4991(5) 0.8589(2) 0.0468(16) Uani 1 1 d . . .
H38 H 0.8770 0.4714 0.8126 0.056 Uiso 1 1 calc R . .
C171 C 0.4598(5) 0.6639(9) 0.6611(4) 0.113(3) Uani 1 1 d . . .
H17A H 0.4320 0.6759 0.6108 0.136 Uiso 1 1 calc R . .
H17B H 0.4438 0.7200 0.6929 0.136 Uiso 1 1 calc R . .
H17C H 0.4496 0.5876 0.6769 0.136 Uiso 1 1 calc R . .
C172 C 0.5840(5) 0.6577(8) 0.7451(4) 0.112(3) Uani 1 1 d . . .
H17D H 0.6382 0.6648 0.7496 0.135 Uiso 1 1 calc R . .
H17E H 0.5725 0.5817 0.7605 0.135 Uiso 1 1 calc R . .
H17F H 0.5675 0.7144 0.7761 0.135 Uiso 1 1 calc R . .
C181 C 0.7684(8) 1.0057(13) 0.5793(10) 0.065(5) Uiso 0.49(2) 1 d PD A 1
H18A H 0.8058 1.0200 0.5505 0.078 Uiso 0.49(2) 1 calc PR A 1
H18B H 0.7930 0.9727 0.6263 0.078 Uiso 0.49(2) 1 calc PR A 1
H18C H 0.7442 1.0771 0.5874 0.078 Uiso 0.49(2) 1 calc PR A 1
C182 C 0.6766(10) 0.975(2) 0.4609(7) 0.093(7) Uiso 0.49(2) 1 d PD A 1
H18D H 0.7122 0.9611 0.4300 0.112 Uiso 0.49(2) 1 calc PR A 1
H18E H 0.6714 1.0566 0.4673 0.112 Uiso 0.49(2) 1 calc PR A 1
H18F H 0.6277 0.9426 0.4378 0.112 Uiso 0.49(2) 1 calc PR A 1
C183 C 0.7528(10) 1.0232(12) 0.5478(11) 0.081(5) Uiso 0.51(2) 1 d PD A 2
H18G H 0.7902 1.0198 0.5179 0.122 Uiso 0.51(2) 1 calc PR A 2
H18H H 0.7783 1.0288 0.5993 0.122 Uiso 0.51(2) 1 calc PR A 2
H18I H 0.7208 1.0897 0.5339 0.122 Uiso 0.51(2) 1 calc PR A 2
C184 C 0.6726(7) 0.9009(16) 0.4504(5) 0.053(5) Uiso 0.51(2) 1 d PD A 2
H18J H 0.6414 0.8327 0.4427 0.079 Uiso 0.51(2) 1 calc PR A 2
H18K H 0.7141 0.8924 0.4257 0.079 Uiso 0.51(2) 1 calc PR A 2
H18L H 0.6422 0.9668 0.4306 0.079 Uiso 0.51(2) 1 calc PR A 2
C271 C 0.6314(5) 0.2969(8) 0.6865(4) 0.108(3) Uani 1 1 d . . .
H27A H 0.5842 0.3209 0.6983 0.129 Uiso 1 1 calc R . .
H27B H 0.6441 0.2204 0.7054 0.129 Uiso 1 1 calc R . .
H27C H 0.6257 0.2970 0.6336 0.129 Uiso 1 1 calc R . .
C272 C 0.6961(4) 0.3902(7) 0.8028(3) 0.083(2) Uani 1 1 d . . .
H27D H 0.6461 0.4102 0.8095 0.099 Uiso 1 1 calc R . .
H27E H 0.7319 0.4497 0.8235 0.099 Uiso 1 1 calc R . .
H27F H 0.7120 0.3182 0.8274 0.099 Uiso 1 1 calc R . .
C281 C 0.9740(5) 0.4902(7) 0.6084(5) 0.099(3) Uani 1 1 d . . .
H28A H 0.9913 0.5278 0.5688 0.119 Uiso 1 1 calc R . .
H28B H 1.0098 0.4311 0.6296 0.119 Uiso 1 1 calc R . .
H28C H 0.9702 0.5459 0.6459 0.119 Uiso 1 1 calc R . .
C282 C 0.9026(6) 0.3512(8) 0.5168(4) 0.122(4) Uani 1 1 d . . .
H28D H 0.9218 0.3899 0.4787 0.147 Uiso 1 1 calc R . .
H28E H 0.8526 0.3206 0.4958 0.147 Uiso 1 1 calc R . .
H28F H 0.9366 0.2893 0.5370 0.147 Uiso 1 1 calc R . .
C371 C 0.6910(6) 0.9089(9) 0.8150(4) 0.131(4) Uani 1 1 d . . .
H37A H 0.6633 0.9603 0.7777 0.157 Uiso 1 1 calc R . .
H37B H 0.7062 0.9494 0.8614 0.157 Uiso 1 1 calc R . .
H37C H 0.6589 0.8447 0.8209 0.157 Uiso 1 1 calc R . .
C372 C 0.8075(6) 0.9715(7) 0.7807(4) 0.120(4) Uani 1 1 d . . .
H37D H 0.8524 0.9455 0.7654 0.144 Uiso 1 1 calc R . .
H37E H 0.8224 1.0136 0.8265 0.144 Uiso 1 1 calc R . .
H37F H 0.7781 1.0209 0.7431 0.144 Uiso 1 1 calc R . .
C381 C 0.9878(4) 0.5197(6) 0.8426(3) 0.068(2) Uani 1 1 d . . .
H38A H 1.0086 0.4477 0.8304 0.082 Uiso 1 1 calc R . .
H38B H 1.0214 0.5526 0.8856 0.082 Uiso 1 1 calc R . .
H38C H 0.9828 0.5721 0.8014 0.082 Uiso 1 1 calc R . .
C382 C 0.9143(4) 0.4037(6) 0.9151(3) 0.0655(19) Uani 1 1 d . . .
H38D H 0.9369 0.3363 0.8986 0.079 Uiso 1 1 calc R . .
H38E H 0.8636 0.3855 0.9206 0.079 Uiso 1 1 calc R . .
H38F H 0.9450 0.4284 0.9621 0.079 Uiso 1 1 calc R . .

loop_
_atom_site_aniso_label
_atom_site_aniso_U_11
_atom_site_aniso_U_22
_atom_site_aniso_U_33
_atom_site_aniso_U_23
_atom_site_aniso_U_13
_atom_site_aniso_U_12
Mg1 0.0372(11) 0.0389(11) 0.0349(8) 0.0030(8) -0.0035(7) 0.0079(10)
B1 0.039(5) 0.056(5) 0.053(4) 0.008(3) 0.006(3) -0.002(4)
N1 0.045(3) 0.049(3) 0.037(2) -0.004(2) -0.005(2) 0.011(3)
N2 0.043(3) 0.043(3) 0.034(2) -0.003(2) -0.0018(19) 0.009(2)
N3 0.047(3) 0.038(3) 0.036(2) -0.001(2) -0.0040(19) -0.002(3)
C1 0.058(5) 0.065(5) 0.039(3) -0.004(3) -0.008(3) 0.021(4)
C2 0.083(6) 0.079(5) 0.040(3) -0.021(3) -0.018(3) 0.026(5)
C3 0.070(5) 0.050(4) 0.040(3) -0.010(3) -0.002(3) 0.008(4)
C4 0.081(6) 0.104(7) 0.063(4) -0.022(4) -0.032(4) 0.044(5)
C5 0.098(6) 0.063(5) 0.049(3) -0.023(3) -0.016(3) 0.018(5)
C11 0.039(4) 0.051(4) 0.039(3) 0.000(3) -0.011(3) 0.022(3)
C12 0.032(4) 0.074(5) 0.071(4) -0.008(4) 0.011(3) 0.003(4)
C13 0.049(5) 0.069(6) 0.101(5) -0.014(4) 0.020(4) 0.019(4)
C14 0.070(6) 0.057(5) 0.100(5) -0.004(4) 0.011(4) 0.032(5)
C15 0.078(6) 0.057(5) 0.076(4) 0.007(4) 0.020(4) 0.021(4)
C16 0.055(5) 0.059(5) 0.047(3) 0.007(3) 0.005(3) 0.021(4)
C17 0.057(5) 0.059(5) 0.108(5) -0.032(4) 0.028(4) -0.010(4)
C18 0.066(5) 0.069(5) 0.058(4) 0.024(3) 0.015(3) 0.017(4)
C21 0.033(3) 0.037(3) 0.044(3) -0.004(2) 0.003(2) 0.006(3)
C22 0.046(4) 0.047(4) 0.045(3) -0.010(3) 0.009(3) -0.010(3)
C23 0.067(5) 0.037(4) 0.056(3) 0.005(3) 0.009(3) -0.002(4)
C24 0.068(6) 0.052(5) 0.071(4) 0.019(3) 0.000(4) 0.014(4)
C25 0.047(4) 0.053(4) 0.078(4) 0.002(3) 0.005(3) 0.010(4)
C26 0.042(4) 0.038(4) 0.053(3) -0.005(3) 0.006(3) 0.002(3)
C27 0.053(5) 0.071(5) 0.060(3) -0.001(3) 0.020(3) -0.004(4)
C28 0.082(6) 0.062(5) 0.074(4) 0.004(3) 0.044(4) 0.002(4)
C31 0.037(4) 0.040(4) 0.038(3) 0.002(2) -0.007(2) -0.006(3)
C32 0.052(4) 0.040(4) 0.049(3) -0.006(3) -0.007(3) 0.000(3)
C33 0.070(5) 0.063(5) 0.056(3) -0.012(3) -0.002(3) -0.005(4)
C34 0.078(6) 0.077(5) 0.050(3) -0.008(4) 0.004(3) -0.001(5)
C35 0.053(4) 0.078(5) 0.036(3) 0.008(3) -0.009(3) 0.005(4)
C36 0.040(4) 0.046(4) 0.039(3) 0.005(3) -0.004(2) -0.002(3)
C37 0.077(6) 0.053(5) 0.058(3) -0.007(3) -0.003(3) 0.018(4)
C38 0.048(4) 0.043(4) 0.038(3) 0.014(2) -0.015(2) -0.007(3)
C171 0.076(7) 0.134(9) 0.126(6) -0.033(6) 0.016(5) -0.033(6)
C172 0.084(7) 0.119(8) 0.127(7) 0.048(6) 0.010(5) -0.011(6)
C271 0.069(6) 0.175(10) 0.077(5) -0.043(5) 0.013(4) -0.033(6)
C272 0.054(5) 0.117(7) 0.080(4) -0.039(4) 0.020(4) -0.035(5)
C281 0.070(6) 0.093(7) 0.150(7) 0.007(5) 0.062(6) -0.009(5)
C282 0.154(10) 0.127(8) 0.112(6) -0.022(6) 0.085(6) -0.018(8)
C371 0.122(9) 0.143(9) 0.104(6) -0.038(6) -0.025(6) 0.079(8)
C372 0.167(11) 0.046(5) 0.114(6) 0.008(5) -0.037(6) -0.009(6)
C381 0.052(5) 0.074(5) 0.074(4) 0.006(4) 0.002(3) 0.004(4)
C382 0.061(5) 0.066(5) 0.059(3) 0.016(3) -0.009(3) -0.003(4)

loop_
_atom_type_symbol
_atom_type_description
_atom_type_scat_dispersion_real
_atom_type_scat_dispersion_imag
_atom_type_scat_source
C C 0.0033 0.0016 'International Tables Vol C Tables 4.2.6.8 and 6.1.1.4'
H H 0.0000 0.0000 'International Tables Vol C Tables 4.2.6.8 and 6.1.1.4'
B B 0.0013 0.0007 'International Tables Vol C Tables 4.2.6.8 and 6.1.1.4'
Mg Mg 0.0486 0.0363 'International Tables Vol C Tables 4.2.6.8 and 6.1.1.4'
N N 0.0061 0.0033 'International Tables Vol C Tables 4.2.6.8 and 6.1.1.4'

loop_
_geom_angle_atom_site_label_1
_geom_angle_atom_site_label_2
_geom_angle_atom_site_label_3
_geom_angle
_geom_angle_site_symmetry_1
_geom_angle_site_symmetry_3
_geom_angle_publ_flag
N1 Mg1 N2 95.11(19) . . ?
N1 Mg1 N3 148.5(2) . . ?
N2 Mg1 N3 108.7(2) . . ?
N1 Mg1 H3 162.6(12) . . ?
N2 Mg1 H3 86.6(6) . . ?
N3 Mg1 H3 22.3(5) . . ?
N3 B1 H1A 109.5 . . ?
N3 B1 H1B 109.5 . . ?
H1A B1 H1B 109.5 . . ?
N3 B1 H1C 109.5 . . ?
H1A B1 H1C 109.5 . . ?
H1B B1 H1C 109.5 . . ?
C1 N1 C11 116.7(5) . . ?
C1 N1 Mg1 122.4(4) . . ?
C11 N1 Mg1 120.8(3) . . ?
C3 N2 C21 118.3(5) . . ?
C3 N2 Mg1 122.6(4) . . ?
C21 N2 Mg1 118.9(3) . . ?
C31 N3 B1 118.2(5) . . ?
C31 N3 Mg1 145.2(4) . . ?
B1 N3 Mg1 75.2(3) . . ?
C31 N3 H3 113(3) . . ?
B1 N3 H3 106(3) . . ?
Mg1 N3 H3 91(3) . . ?
N1 C1 C2 123.7(5) . . ?
N1 C1 C4 120.3(6) . . ?
C2 C1 C4 116.0(5) . . ?
C1 C2 C3 131.3(5) . . ?
C1 C2 H2 114.3 . . ?
C3 C2 H2 114.3 . . ?
N2 C3 C2 122.6(5) . . ?
N2 C3 C5 120.7(5) . . ?
C2 C3 C5 116.7(5) . . ?
C1 C4 H4A 109.5 . . ?
C1 C4 H4B 109.5 . . ?
H4A C4 H4B 109.5 . . ?
C1 C4 H4C 109.5 . . ?
H4A C4 H4C 109.5 . . ?
H4B C4 H4C 109.5 . . ?
C3 C5 H5A 109.5 . . ?
C3 C5 H5B 109.5 . . ?
H5A C5 H5B 109.5 . . ?
C3 C5 H5C 109.5 . . ?
H5A C5 H5C 109.5 . . ?
H5B C5 H5C 109.5 . . ?
C12 C11 C16 122.9(6) . . ?
C12 C11 N1 118.6(6) . . ?
C16 C11 N1 118.4(5) . . ?
C13 C12 C11 116.4(7) . . ?
C13 C12 C17 122.1(6) . . ?
C11 C12 C17 121.5(6) . . ?
C14 C13 C12 122.1(7) . . ?
C14 C13 H13 118.9 . . ?
C12 C13 H13 118.9 . . ?
C15 C14 C13 120.5(7) . . ?
C15 C14 H14 119.7 . . ?
C13 C14 H14 119.7 . . ?
C14 C15 C16 121.3(7) . . ?
C14 C15 H15 119.3 . . ?
C16 C15 H15 119.3 . . ?
C15 C16 C11 116.6(6) . . ?
C15 C16 C18 121.1(7) . . ?
C11 C16 C18 122.3(6) . . ?
C171 C17 C172 107.6(7) . . ?
C171 C17 C12 113.1(7) . . ?
C172 C17 C12 110.9(6) . . ?
C171 C17 H17 108.4 . . ?
C172 C17 H17 108.4 . . ?
C12 C17 H17 108.4 . . ?
C183 C18 C16 117.5(8) . . ?
C183 C18 C182 81.4(10) . . ?
C16 C18 C182 110.7(8) . . ?
C183 C18 C184 109.5(8) . . ?
C16 C18 C184 110.0(7) . . ?
C182 C18 C184 33.0(7) . . ?
C183 C18 C181 23.1(7) . . ?
C16 C18 C181 108.7(7) . . ?
C182 C18 C181 104.5(10) . . ?
C184 C18 C181 131.0(9) . . ?
C183 C18 H18 121.1 . . ?
C16 C18 H18 110.9 . . ?
C182 C18 H18 110.9 . . ?
C184 C18 H18 81.5 . . ?
C181 C18 H18 110.9 . . ?
C183 C18 H18' 106.4 . . ?
C16 C18 H18' 106.4 . . ?
C182 C18 H18' 132.7 . . ?
C184 C18 H18' 106.4 . . ?
C181 C18 H18' 90.1 . . ?
H18 C18 H18' 25.4 . . ?
C26 C21 C22 120.8(5) . . ?
C26 C21 N2 120.1(5) . . ?
C22 C21 N2 119.1(5) . . ?
C23 C22 C21 118.1(6) . . ?
C23 C22 C27 121.0(5) . . ?
C21 C22 C27 120.9(5) . . ?
C24 C23 C22 121.2(6) . . ?
C24 C23 H23 119.4 . . ?
C22 C23 H23 119.4 . . ?
C25 C24 C23 120.9(6) . . ?
C25 C24 H24 119.5 . . ?
C23 C24 H24 119.5 . . ?
C24 C25 C26 120.4(6) . . ?
C24 C25 H25 119.8 . . ?
C26 C25 H25 119.8 . . ?
C21 C26 C25 118.6(5) . . ?
C21 C26 C28 122.6(5) . . ?
C25 C26 C28 118.8(6) . . ?
C271 C27 C22 113.4(6) . . ?
C271 C27 C272 109.8(5) . . ?
C22 C27 C272 113.0(5) . . ?
C271 C27 H27 106.7 . . ?
C22 C27 H27 106.7 . . ?
C272 C27 H27 106.7 . . ?
C281 C28 C26 112.3(6) . . ?
C281 C28 C282 109.8(7) . . ?
C26 C28 C282 110.2(6) . . ?
C281 C28 H28 108.2 . . ?
C26 C28 H28 108.2 . . ?
C282 C28 H28 108.2 . . ?
C32 C31 C36 121.2(5) . . ?
C32 C31 N3 121.6(5) . . ?
C36 C31 N3 117.1(5) . . ?
C31 C32 C33 118.8(5) . . ?
C31 C32 C37 124.3(5) . . ?
C33 C32 C37 116.9(6) . . ?
C34 C33 C32 120.9(6) . . ?
C34 C33 H33 119.6 . . ?
C32 C33 H33 119.6 . . ?
C35 C34 C33 119.3(6) . . ?
C35 C34 H34 120.3 . . ?
C33 C34 H34 120.3 . . ?
C34 C35 C36 122.3(6) . . ?
C34 C35 H35 118.9 . . ?
C36 C35 H35 118.9 . . ?
C35 C36 C31 117.3(5) . . ?
C35 C36 C38 119.6(5) . . ?
C31 C36 C38 123.0(4) . . ?
C371 C37 C32 113.9(6) . . ?
C371 C37 C372 108.1(7) . . ?
C32 C37 C372 110.3(6) . . ?
C371 C37 H37 108.1 . . ?
C32 C37 H37 108.1 . . ?
C372 C37 H37 108.1 . . ?
C36 C38 C381 111.0(5) . . ?
C36 C38 C382 114.8(5) . . ?
C381 C38 C382 110.6(5) . . ?
C36 C38 H38 106.7 . . ?
C381 C38 H38 106.7 . . ?
C382 C38 H38 106.7 . . ?
C17 C171 H17A 109.5 . . ?
C17 C171 H17B 109.5 . . ?
H17A C171 H17B 109.5 . . ?
C17 C171 H17C 109.5 . . ?
H17A C171 H17C 109.5 . . ?
H17B C171 H17C 109.5 . . ?
C17 C172 H17D 109.5 . . ?
C17 C172 H17E 109.5 . . ?
H17D C172 H17E 109.5 . . ?
C17 C172 H17F 109.5 . . ?
H17D C172 H17F 109.5 . . ?
H17E C172 H17F 109.5 . . ?
C18 C181 H18A 109.5 . . ?
C18 C181 H18B 109.5 . . ?
H18A C181 H18B 109.5 . . ?
C18 C181 H18C 109.5 . . ?
H18A C181 H18C 109.5 . . ?
H18B C181 H18C 109.5 . . ?
C18 C182 H18D 109.5 . . ?
C18 C182 H18E 109.5 . . ?
H18D C182 H18E 109.5 . . ?
C18 C182 H18F 109.5 . . ?
H18D C182 H18F 109.5 . . ?
H18E C182 H18F 109.5 . . ?
C18 C183 H18G 109.5 . . ?
C18 C183 H18H 109.5 . . ?
H18G C183 H18H 109.5 . . ?
C18 C183 H18I 109.5 . . ?
H18G C183 H18I 109.5 . . ?
H18H C183 H18I 109.5 . . ?
C18 C184 H18J 109.5 . . ?
C18 C184 H18K 109.5 . . ?
H18J C184 H18K 109.5 . . ?
C18 C184 H18L 109.5 . . ?
H18J C184 H18L 109.5 . . ?
H18K C184 H18L 109.5 . . ?
C27 C271 H27A 109.5 . . ?
C27 C271 H27B 109.5 . . ?
H27A C271 H27B 109.5 . . ?
C27 C271 H27C 109.5 . . ?
H27A C271 H27C 109.5 . . ?
H27B C271 H27C 109.5 . . ?
C27 C272 H27D 109.5 . . ?
C27 C272 H27E 109.5 . . ?
H27D C272 H27E 109.5 . . ?
C27 C272 H27F 109.5 . . ?
H27D C272 H27F 109.5 . . ?
H27E C272 H27F 109.5 . . ?
C28 C281 H28A 109.5 . . ?
C28 C281 H28B 109.5 . . ?
H28A C281 H28B 109.5 . . ?
C28 C281 H28C 109.5 . . ?
H28A C281 H28C 109.5 . . ?
H28B C281 H28C 109.5 . . ?
C28 C282 H28D 109.5 . . ?
C28 C282 H28E 109.5 . . ?
H28D C282 H28E 109.5 . . ?
C28 C282 H28F 109.5 . . ?
H28D C282 H28F 109.5 . . ?
H28E C282 H28F 109.5 . . ?
C37 C371 H37A 109.5 . . ?
C37 C371 H37B 109.5 . . ?
H37A C371 H37B 109.5 . . ?
C37 C371 H37C 109.5 . . ?
H37A C371 H37C 109.5 . . ?
H37B C371 H37C 109.5 . . ?
C37 C372 H37D 109.5 . . ?
C37 C372 H37E 109.5 . . ?
H37D C372 H37E 109.5 . . ?
C37 C372 H37F 109.5 . . ?
H37D C372 H37F 109.5 . . ?
H37E C372 H37F 109.5 . . ?
C38 C381 H38A 109.5 . . ?
C38 C381 H38B 109.5 . . ?
H38A C381 H38B 109.5 . . ?
C38 C381 H38C 109.5 . . ?
H38A C381 H38C 109.5 . . ?
H38B C381 H38C 109.5 . . ?
C38 C382 H38D 109.5 . . ?
C38 C382 H38E 109.5 . . ?
H38D C382 H38E 109.5 . . ?
C38 C382 H38F 109.5 . . ?
H38D C382 H38F 109.5 . . ?
H38E C382 H38F 109.5 . . ?

loop_
_geom_bond_atom_site_label_1
_geom_bond_atom_site_label_2
_geom_bond_distance
_geom_bond_site_symmetry_2
_geom_bond_publ_flag
Mg1 N1 2.004(5) . ?
Mg1 N2 2.024(5) . ?
Mg1 N3 2.083(4) . ?
Mg1 H3 2.26(4) . ?
B1 N3 1.625(8) . ?
B1 H1A 1.1000 . ?
B1 H1B 1.1000 . ?
B1 H1C 1.1000 . ?
N1 C1 1.357(7) . ?
N1 C11 1.466(7) . ?
N2 C3 1.357(7) . ?
N2 C21 1.444(7) . ?
N3 C31 1.463(6) . ?
N3 H3 0.86(3) . ?
C1 C2 1.386(8) . ?
C1 C4 1.529(8) . ?
C2 C3 1.402(9) . ?
C2 H2 0.9500 . ?
C3 C5 1.518(8) . ?
C4 H4A 0.9800 . ?
C4 H4B 0.9800 . ?
C4 H4C 0.9800 . ?
C5 H5A 0.9800 . ?
C5 H5B 0.9800 . ?
C5 H5C 0.9800 . ?
C11 C12 1.411(8) . ?
C11 C16 1.417(9) . ?
C12 C13 1.398(9) . ?
C12 C17 1.538(9) . ?
C13 C14 1.375(10) . ?
C13 H13 0.9500 . ?
C14 C15 1.372(10) . ?
C14 H14 0.9500 . ?
C15 C16 1.410(9) . ?
C15 H15 0.9500 . ?
C16 C18 1.501(9) . ?
C17 C171 1.514(11) . ?
C17 C172 1.536(9) . ?
C17 H17 1.0000 . ?
C18 C183 1.492(12) . ?
C18 C182 1.544(11) . ?
C18 C184 1.603(10) . ?
C18 C181 1.616(12) . ?
C18 H18 1.0000 . ?
C18 H18' 1.0000 . ?
C21 C26 1.400(8) . ?
C21 C22 1.412(7) . ?
C22 C23 1.390(8) . ?
C22 C27 1.518(8) . ?
C23 C24 1.371(9) . ?
C23 H23 0.9500 . ?
C24 C25 1.367(9) . ?
C24 H24 0.9500 . ?
C25 C26 1.405(8) . ?
C25 H25 0.9500 . ?
C26 C28 1.522(8) . ?
C27 C271 1.518(10) . ?
C27 C272 1.536(7) . ?
C27 H27 1.0000 . ?
C28 C281 1.519(10) . ?
C28 C282 1.566(9) . ?
C28 H28 1.0000 . ?
C31 C32 1.393(8) . ?
C31 C36 1.416(7) . ?
C32 C33 1.399(7) . ?
C32 C37 1.510(8) . ?
C33 C34 1.397(9) . ?
C33 H33 0.9500 . ?
C34 C35 1.369(9) . ?
C34 H34 0.9500 . ?
C35 C36 1.407(7) . ?
C35 H35 0.9500 . ?
C36 C38 1.525(8) . ?
C37 C371 1.487(11) . ?
C37 C372 1.569(11) . ?
C37 H37 1.0000 . ?
C38 C381 1.535(8) . ?
C38 C382 1.538(7) . ?
C38 H38 1.0000 . ?
C171 H17A 0.9800 . ?
C171 H17B 0.9800 . ?
C171 H17C 0.9800 . ?
C172 H17D 0.9800 . ?
C172 H17E 0.9800 . ?
C172 H17F 0.9800 . ?
C181 H18A 0.9800 . ?
C181 H18B 0.9800 . ?
C181 H18C 0.9800 . ?
C182 H18D 0.9800 . ?
C182 H18E 0.9800 . ?
C182 H18F 0.9800 . ?
C183 H18G 0.9800 . ?
C183 H18H 0.9800 . ?
C183 H18I 0.9800 . ?
C184 H18J 0.9800 . ?
C184 H18K 0.9800 . ?
C184 H18L 0.9800 . ?
C271 H27A 0.9800 . ?
C271 H27B 0.9800 . ?
C271 H27C 0.9800 . ?
C272 H27D 0.9800 . ?
C272 H27E 0.9800 . ?
C272 H27F 0.9800 . ?
C281 H28A 0.9800 . ?
C281 H28B 0.9800 . ?
C281 H28C 0.9800 . ?
C282 H28D 0.9800 . ?
C282 H28E 0.9800 . ?
C282 H28F 0.9800 . ?
C371 H37A 0.9800 . ?
C371 H37B 0.9800 . ?
C371 H37C 0.9800 . ?
C372 H37D 0.9800 . ?
C372 H37E 0.9800 . ?
C372 H37F 0.9800 . ?
C381 H38A 0.9800 . ?
C381 H38B 0.9800 . ?
C381 H38C 0.9800 . ?
C382 H38D 0.9800 . ?
C382 H38E 0.9800 . ?
C382 H38F 0.9800 . ?

loop_
_geom_torsion_atom_site_label_1
_geom_torsion_atom_site_label_2
_geom_torsion_atom_site_label_3
_geom_torsion_atom_site_label_4
_geom_torsion
_geom_torsion_site_symmetry_1
_geom_torsion_site_symmetry_2
_geom_torsion_site_symmetry_3
_geom_torsion_site_symmetry_4
_geom_torsion_publ_flag
N2 Mg1 N1 C1 -12.7(5) . . . . ?
N3 Mg1 N1 C1 -152.4(5) . . . . ?
N2 Mg1 N1 C11 162.9(4) . . . . ?
N3 Mg1 N1 C11 23.2(7) . . . . ?
N1 Mg1 N2 C3 12.4(5) . . . . ?
N3 Mg1 N2 C3 171.4(5) . . . . ?
N1 Mg1 N2 C21 -161.9(4) . . . . ?
N3 Mg1 N2 C21 -2.8(5) . . . . ?
N1 Mg1 N3 C31 11.1(9) . . . . ?
N2 Mg1 N3 C31 -126.0(7) . . . . ?
N1 Mg1 N3 B1 -107.3(5) . . . . ?
N2 Mg1 N3 B1 115.6(3) . . . . ?
C11 N1 C1 C2 -171.5(6) . . . . ?
Mg1 N1 C1 C2 4.3(9) . . . . ?
C11 N1 C1 C4 6.8(9) . . . . ?
Mg1 N1 C1 C4 -177.4(5) . . . . ?
N1 C1 C2 C3 10.9(13) . . . . ?
C4 C1 C2 C3 -167.4(8) . . . . ?
C21 N2 C3 C2 170.8(6) . . . . ?
Mg1 N2 C3 C2 -3.5(9) . . . . ?
C21 N2 C3 C5 -10.7(9) . . . . ?
Mg1 N2 C3 C5 175.1(5) . . . . ?
C1 C2 C3 N2 -11.3(13) . . . . ?
C1 C2 C3 C5 170.1(8) . . . . ?
C1 N1 C11 C12 81.7(6) . . . . ?
Mg1 N1 C11 C12 -94.2(6) . . . . ?
C1 N1 C11 C16 -101.9(6) . . . . ?
Mg1 N1 C11 C16 82.3(5) . . . . ?
C16 C11 C12 C13 4.2(9) . . . . ?
N1 C11 C12 C13 -179.5(5) . . . . ?
C16 C11 C12 C17 -175.3(6) . . . . ?
N1 C11 C12 C17 1.1(8) . . . . ?
C11 C12 C13 C14 -1.2(10) . . . . ?
C17 C12 C13 C14 178.2(7) . . . . ?
C12 C13 C14 C15 -2.1(11) . . . . ?
C13 C14 C15 C16 2.6(11) . . . . ?
C14 C15 C16 C11 0.2(10) . . . . ?
C14 C15 C16 C18 178.6(6) . . . . ?
C12 C11 C16 C15 -3.7(9) . . . . ?
N1 C11 C16 C15 180.0(5) . . . . ?
C12 C11 C16 C18 177.9(5) . . . . ?
N1 C11 C16 C18 1.6(8) . . . . ?
C13 C12 C17 C171 38.5(9) . . . . ?
C11 C12 C17 C171 -142.2(6) . . . . ?
C13 C12 C17 C172 -82.6(9) . . . . ?
C11 C12 C17 C172 96.8(8) . . . . ?
C15 C16 C18 C183 31.9(13) . . . . ?
C11 C16 C18 C183 -149.8(11) . . . . ?
C15 C16 C18 C182 -59.1(13) . . . . ?
C11 C16 C18 C182 119.2(12) . . . . ?
C15 C16 C18 C184 -94.3(9) . . . . ?
C11 C16 C18 C184 84.0(9) . . . . ?
C15 C16 C18 C181 55.1(10) . . . . ?
C11 C16 C18 C181 -126.6(9) . . . . ?
C3 N2 C21 C26 92.4(7) . . . . ?
Mg1 N2 C21 C26 -93.1(5) . . . . ?
C3 N2 C21 C22 -89.8(6) . . . . ?
Mg1 N2 C21 C22 84.7(5) . . . . ?
C26 C21 C22 C23 -1.1(8) . . . . ?
N2 C21 C22 C23 -179.0(5) . . . . ?
C26 C21 C22 C27 177.6(5) . . . . ?
N2 C21 C22 C27 -0.3(8) . . . . ?
C21 C22 C23 C24 1.2(9) . . . . ?
C27 C22 C23 C24 -177.5(6) . . . . ?
C22 C23 C24 C25 -0.1(10) . . . . ?
C23 C24 C25 C26 -1.0(10) . . . . ?
C22 C21 C26 C25 0.1(8) . . . . ?
N2 C21 C26 C25 177.9(5) . . . . ?
C22 C21 C26 C28 -179.7(5) . . . . ?
N2 C21 C26 C28 -1.9(8) . . . . ?
C24 C25 C26 C21 1.0(9) . . . . ?
C24 C25 C26 C28 -179.2(6) . . . . ?
C23 C22 C27 C271 -82.5(7) . . . . ?
C21 C22 C27 C271 98.9(7) . . . . ?
C23 C22 C27 C272 43.3(8) . . . . ?
C21 C22 C27 C272 -135.3(6) . . . . ?
C21 C26 C28 C281 126.1(7) . . . . ?
C25 C26 C28 C281 -53.7(8) . . . . ?
C21 C26 C28 C282 -111.3(7) . . . . ?
C25 C26 C28 C282 69.0(8) . . . . ?
B1 N3 C31 C32 65.7(7) . . . . ?
Mg1 N3 C31 C32 -39.5(10) . . . . ?
B1 N3 C31 C36 -114.3(6) . . . . ?
Mg1 N3 C31 C36 140.4(6) . . . . ?
C36 C31 C32 C33 4.8(9) . . . . ?
N3 C31 C32 C33 -175.3(5) . . . . ?
C36 C31 C32 C37 -177.4(6) . . . . ?
N3 C31 C32 C37 2.5(10) . . . . ?
C31 C32 C33 C34 -3.7(10) . . . . ?
C37 C32 C33 C34 178.3(7) . . . . ?
C32 C33 C34 C35 0.6(11) . . . . ?
C33 C34 C35 C36 1.6(11) . . . . ?
C34 C35 C36 C31 -0.6(10) . . . . ?
C34 C35 C36 C38 177.1(6) . . . . ?
C32 C31 C36 C35 -2.6(9) . . . . ?
N3 C31 C36 C35 177.4(5) . . . . ?
C32 C31 C36 C38 179.7(6) . . . . ?
N3 C31 C36 C38 -0.2(8) . . . . ?
C31 C32 C37 C371 136.3(7) . . . . ?
C33 C32 C37 C371 -45.9(9) . . . . ?
C31 C32 C37 C372 -101.9(8) . . . . ?
C33 C32 C37 C372 75.9(8) . . . . ?
C35 C36 C38 C381 -93.2(6) . . . . ?
C31 C36 C38 C381 84.4(6) . . . . ?
C35 C36 C38 C382 33.1(8) . . . . ?
C31 C36 C38 C382 -149.3(6) . . . . ?
